data_4067830
loop_
_publ_author_name
'Maheswari, K.'
'Reddy, N. Dastagiri'

_publ_section_title
;
 Reactions of N-Monosubstituted Amidines with AlMe3and AlMeCl2: Formation
 of Fused Triazaalane Heterocycles
;
_journal_issue 1
_journal_name_full Organometallics
_journal_page_first 197
_journal_paper_doi 10.1021/om2007375
_journal_volume 31
_journal_year 2012
_chemical_formula_sum 'C19 H24 Al Cl3 N2'
_chemical_formula_weight 413.73
_chemical_name_systematic
;
 ?
;
_space_group_IT_number 2
_symmetry_cell_setting triclinic
_symmetry_space_group_name_Hall '-P 1'
_symmetry_space_group_name_H-M 'P -1'
_atom_sites_solution_hydrogens geom
_atom_sites_solution_primary direct
_atom_sites_solution_secondary difmap
_audit_creation_method SHELXL-97
_cell_angle_alpha 85.993(4)
_cell_angle_beta 88.458(4)
_cell_angle_gamma 89.708(4)
_cell_formula_units_Z 2
_cell_length_a 8.2030(4)
_cell_length_b 9.3135(4)
_cell_length_c 13.9156(6)
_cell_measurement_reflns_used 4607
_cell_measurement_temperature 150(2)
_cell_measurement_theta_max 29.2471
_cell_measurement_theta_min 2.7166
_cell_volume 1060.14(8)
_computing_cell_refinement
;
'Fri Dec 03 10:41:27 2010'
;
_computing_data_collection
;
'Fri Dec 03 10:41:27 2010'
;
_computing_data_reduction
;
'Fri Dec 03 10:41:27 2010'
;
_computing_molecular_graphics 'ORTEP-III & Wingx'
_computing_publication_material Wingx
_computing_structure_refinement 'SHELXL-97 (Sheldrick, 1997)'
_computing_structure_solution 'SHELXS-97 (Sheldrick, 1990)'
_diffrn_ambient_temperature 150(2)
_diffrn_detector_area_resol_mean 15.9821
_diffrn_measured_fraction_theta_full 0.999
_diffrn_measured_fraction_theta_max 0.836
_diffrn_measurement_device_type 'Xcalibur, Eos'
_diffrn_measurement_method '\w scans'
_diffrn_radiation_monochromator graphite
_diffrn_radiation_source 'fine-focus sealed tube'
_diffrn_radiation_type MoK\a
_diffrn_radiation_wavelength 0.71073
_diffrn_reflns_av_R_equivalents 0.0289
_diffrn_reflns_av_sigmaI/netI 0.0503
_diffrn_reflns_limit_h_max 10
_diffrn_reflns_limit_h_min -11
_diffrn_reflns_limit_k_max 12
_diffrn_reflns_limit_k_min -12
_diffrn_reflns_limit_l_max 18
_diffrn_reflns_limit_l_min -18
_diffrn_reflns_number 8527
_diffrn_reflns_theta_full 25.00
_diffrn_reflns_theta_max 29.31
_diffrn_reflns_theta_min 2.72
_exptl_absorpt_coefficient_mu 0.478
_exptl_absorpt_correction_T_max 1.00000
_exptl_absorpt_correction_T_min 0.70474
_exptl_absorpt_correction_type multi-scan
_exptl_absorpt_process_details
;
'Fri Dec 03 10:41:27 2010'
;
_exptl_crystal_density_diffrn 1.296
_exptl_crystal_density_method 'not measured'
_exptl_crystal_F_000 432
_exptl_crystal_size_max 0.22
_exptl_crystal_size_mid 0.11
_exptl_crystal_size_min 0.03
_refine_diff_density_max 0.326
_refine_diff_density_min -0.245
_refine_diff_density_rms 0.053
_refine_ls_extinction_method none
_refine_ls_goodness_of_fit_ref 0.984
_refine_ls_hydrogen_treatment constr
_refine_ls_matrix_type full
_refine_ls_number_parameters 230
_refine_ls_number_reflns 4843
_refine_ls_number_restraints 0
_refine_ls_restrained_S_all 0.984
_refine_ls_R_factor_all 0.0619
_refine_ls_R_factor_gt 0.0355
_refine_ls_shift/su_max 0.001
_refine_ls_shift/su_mean 0.000
_refine_ls_structure_factor_coef Fsqd
_refine_ls_weighting_details 'calc w=1/[\s^2^(Fo^2^)+(0.0449P)^2^+0.0000P] where P=(Fo^2^+2Fc^2^)/3'
_refine_ls_weighting_scheme calc
_refine_ls_wR_factor_gt 0.0789
_refine_ls_wR_factor_ref 0.0852
_reflns_number_gt 3430
_reflns_number_total 4843
_reflns_threshold_expression >2sigma(I)
_cod_data_source_file om2007375_si_001.cif
_cod_data_source_block compound_14
_cod_database_code 4067830

loop_
_symmetry_equiv_pos_as_xyz
'x, y, z'
'-x, -y, -z'

loop_
_atom_site_label
_atom_site_type_symbol
_atom_site_fract_x
_atom_site_fract_y
_atom_site_fract_z
_atom_site_U_iso_or_equiv
_atom_site_adp_type
_atom_site_occupancy
_atom_site_symmetry_multiplicity
_atom_site_calc_flag
_atom_site_refinement_flags
Cl2 Cl -0.16485(6) 0.84016(5) 0.52240(3) 0.02928(12) Uani 1 1 d .
Cl3 Cl -0.33796(5) 0.98975(5) 0.72653(3) 0.02962(13) Uani 1 1 d .
Al1 Al -0.18507(6) 0.82296(6) 0.67403(4) 0.02083(13) Uani 1 1 d .
Cl1 Cl -0.28035(7) 0.62270(6) 0.73256(4) 0.04312(16) Uani 1 1 d .
N1 N 0.01187(17) 0.85645(15) 0.73370(10) 0.0200(3) Uani 1 1 d .
H1 H -0.0038 0.8916 0.7887 0.024 Uiso 1 1 calc R
C2 C 0.2240(2) 0.76538(17) 0.62742(12) 0.0170(4) Uani 1 1 d .
C4 C 0.2072(2) 0.56681(19) 0.52698(14) 0.0267(4) Uani 1 1 d .
H4 H 0.1601 0.4803 0.5130 0.032 Uiso 1 1 calc R
C13 C 0.2731(2) 0.89545(19) 0.94252(13) 0.0215(4) Uani 1 1 d .
C3 C 0.1519(2) 0.63648(18) 0.60678(13) 0.0227(4) Uani 1 1 d .
H3 H 0.0675 0.5974 0.6460 0.027 Uiso 1 1 calc R
C6 C 0.4023(2) 0.7535(2) 0.48878(13) 0.0282(4) Uani 1 1 d .
H6 H 0.4853 0.7934 0.4487 0.034 Uiso 1 1 calc R
C17 C 0.1869(2) 1.19307(19) 0.74218(13) 0.0254(4) Uani 1 1 d .
H17 H 0.1990 1.1236 0.6927 0.031 Uiso 1 1 calc R
C11 C 0.1913(3) 1.1146(2) 1.01346(13) 0.0312(5) Uani 1 1 d .
H11 H 0.1710 1.1645 1.0682 0.037 Uiso 1 1 calc R
C7 C 0.3500(2) 0.82245(18) 0.56859(13) 0.0213(4) Uani 1 1 d .
H7 H 0.3995 0.9077 0.5830 0.026 Uiso 1 1 calc R
C10 C 0.1687(2) 1.18233(19) 0.92375(13) 0.0279(4) Uani 1 1 d .
H10 H 0.1327 1.2774 0.9188 0.033 Uiso 1 1 calc R
C12 C 0.2437(2) 0.9733(2) 1.02299(13) 0.0286(4) Uani 1 1 d .
H12 H 0.2597 0.9295 1.0842 0.034 Uiso 1 1 calc R
C9 C 0.1987(2) 1.11112(18) 0.84006(12) 0.0216(4) Uani 1 1 d .
C5 C 0.3317(2) 0.6254(2) 0.46825(14) 0.0284(4) Uani 1 1 d .
H5 H 0.3680 0.5785 0.4148 0.034 Uiso 1 1 calc R
C15 C 0.1931(3) 0.6345(2) 0.93596(17) 0.0389(5) Uani 1 1 d .
H15A H 0.1099 0.6415 0.9853 0.058 Uiso 1 1 calc R
H15B H 0.2354 0.5381 0.9383 0.058 Uiso 1 1 calc R
H15C H 0.1475 0.6582 0.8740 0.058 Uiso 1 1 calc R
C18 C 0.0224(3) 1.2684(2) 0.72921(16) 0.0373(5) Uani 1 1 d .
H18A H -0.0636 1.1993 0.7407 0.056 Uiso 1 1 calc R
H18B H 0.0166 1.3114 0.6647 0.056 Uiso 1 1 calc R
H18C H 0.0109 1.3417 0.7741 0.056 Uiso 1 1 calc R
C19 C 0.3264(2) 1.3004(2) 0.72782(14) 0.0307(5) Uani 1 1 d .
H19A H 0.3232 1.3468 0.6641 0.046 Uiso 1 1 calc R
H19B H 0.4284 1.2506 0.7359 0.046 Uiso 1 1 calc R
H19C H 0.3154 1.3713 0.7745 0.046 Uiso 1 1 calc R
C16 C 0.4059(3) 0.6990(2) 1.05023(16) 0.0443(6) Uani 1 1 d .
H16A H 0.3223 0.6983 1.0999 0.066 Uiso 1 1 calc R
H16B H 0.4877 0.7682 1.0626 0.066 Uiso 1 1 calc R
H16C H 0.4547 0.6052 1.0495 0.066 Uiso 1 1 calc R
C14 C 0.3309(2) 0.7395(2) 0.95241(14) 0.0298(4) Uani 1 1 d .
H14 H 0.4156 0.7275 0.9026 0.036 Uiso 1 1 calc R
N2 N 0.28229(17) 0.88969(14) 0.76755(10) 0.0187(3) Uani 1 1 d .
H2 H 0.3825 0.8745 0.7514 0.022 Uiso 1 1 calc R
C1 C 0.1681(2) 0.84002(17) 0.71297(12) 0.0163(3) Uani 1 1 d .
C8 C 0.2498(2) 0.96735(18) 0.85210(12) 0.0181(4) Uani 1 1 d .

loop_
_atom_site_aniso_label
_atom_site_aniso_U_11
_atom_site_aniso_U_22
_atom_site_aniso_U_33
_atom_site_aniso_U_23
_atom_site_aniso_U_13
_atom_site_aniso_U_12
Cl2 0.0297(3) 0.0417(3) 0.0173(2) -0.00715(19) -0.00369(19) 0.0041(2)
Cl3 0.0153(2) 0.0453(3) 0.0303(3) -0.0174(2) -0.00138(19) 0.00234(19)
Al1 0.0153(3) 0.0304(3) 0.0177(3) -0.0075(2) -0.0011(2) -0.0034(2)
Cl1 0.0470(3) 0.0418(3) 0.0405(3) -0.0035(2) 0.0044(3) -0.0212(3)
N1 0.0166(8) 0.0307(8) 0.0136(7) -0.0087(6) 0.0003(6) 0.0001(6)
C2 0.0156(9) 0.0212(8) 0.0146(8) -0.0033(7) -0.0031(7) 0.0038(7)
C4 0.0277(11) 0.0227(9) 0.0310(11) -0.0102(8) -0.0057(9) 0.0027(8)
C13 0.0155(9) 0.0308(10) 0.0184(9) -0.0017(7) -0.0017(7) -0.0056(8)
C3 0.0220(10) 0.0215(9) 0.0247(10) -0.0021(7) 0.0004(8) -0.0007(7)
C6 0.0245(10) 0.0415(11) 0.0189(9) -0.0070(8) 0.0052(8) -0.0028(9)
C17 0.0331(11) 0.0252(9) 0.0182(9) -0.0032(7) 0.0003(8) 0.0004(8)
C11 0.0405(12) 0.0355(11) 0.0186(10) -0.0118(8) 0.0075(9) -0.0124(9)
C7 0.0200(9) 0.0247(9) 0.0197(9) -0.0050(7) -0.0006(7) -0.0030(7)
C10 0.0368(12) 0.0242(9) 0.0232(10) -0.0073(8) 0.0063(9) -0.0063(8)
C12 0.0323(11) 0.0401(11) 0.0137(9) -0.0032(8) -0.0012(8) -0.0105(9)
C9 0.0213(10) 0.0270(9) 0.0168(9) -0.0048(7) 0.0021(7) -0.0063(8)
C5 0.0280(11) 0.0371(11) 0.0221(10) -0.0161(8) -0.0020(8) 0.0089(9)
C15 0.0463(14) 0.0255(10) 0.0452(13) -0.0021(9) -0.0100(11) 0.0059(9)
C18 0.0294(12) 0.0428(12) 0.0383(12) 0.0084(10) -0.0034(10) -0.0044(10)
C19 0.0282(11) 0.0335(10) 0.0291(11) 0.0040(8) 0.0082(9) 0.0024(9)
C16 0.0414(14) 0.0548(14) 0.0356(13) 0.0077(10) -0.0103(11) 0.0102(11)
C14 0.0256(11) 0.0385(11) 0.0247(10) 0.0022(8) -0.0006(8) 0.0079(9)
N2 0.0121(7) 0.0282(8) 0.0165(7) -0.0068(6) 0.0005(6) 0.0000(6)
C1 0.0174(9) 0.0176(8) 0.0138(8) -0.0001(6) -0.0012(7) -0.0011(7)
C8 0.0137(9) 0.0271(9) 0.0142(8) -0.0065(7) 0.0007(7) -0.0042(7)

loop_
_atom_type_symbol
_atom_type_description
_atom_type_scat_dispersion_real
_atom_type_scat_dispersion_imag
_atom_type_scat_source
C C 0.0033 0.0016 'International Tables Vol C Tables 4.2.6.8 and 6.1.1.4'
H H 0.0000 0.0000 'International Tables Vol C Tables 4.2.6.8 and 6.1.1.4'
N N 0.0061 0.0033 'International Tables Vol C Tables 4.2.6.8 and 6.1.1.4'
Al Al 0.0645 0.0514 'International Tables Vol C Tables 4.2.6.8 and 6.1.1.4'
Cl Cl 0.1484 0.1585 'International Tables Vol C Tables 4.2.6.8 and 6.1.1.4'
O O 0.0106 0.0060 'International Tables Vol C Tables 4.2.6.8 and 6.1.1.4'

loop_
_geom_angle_atom_site_label_1
_geom_angle_atom_site_label_2
_geom_angle_atom_site_label_3
_geom_angle
N1 Al1 Cl2 113.23(5)
N1 Al1 Cl1 108.40(5)
Cl2 Al1 Cl1 113.93(3)
N1 Al1 Cl3 101.68(5)
Cl2 Al1 Cl3 111.35(3)
Cl1 Al1 Cl3 107.41(3)
C1 N1 Al1 136.35(12)
C7 C2 C3 119.81(16)
C7 C2 C1 120.08(14)
C3 C2 C1 120.10(15)
C5 C4 C3 120.32(16)
C12 C13 C8 117.11(16)
C12 C13 C14 121.35(17)
C8 C13 C14 121.52(16)
C4 C3 C2 119.39(17)
C7 C6 C5 120.06(17)
C9 C17 C19 109.72(15)
C9 C17 C18 112.29(16)
C19 C17 C18 110.93(16)
C10 C11 C12 120.60(17)
C6 C7 C2 120.32(16)
C11 C10 C9 121.25(18)
C11 C12 C13 121.03(18)
C10 C9 C8 116.82(16)
C10 C9 C17 119.76(16)
C8 C9 C17 123.26(15)
C6 C5 C4 120.08(16)
C13 C14 C15 111.74(16)
C13 C14 C16 112.65(17)
C15 C14 C16 109.23(17)
C1 N2 C8 124.43(15)
N1 C1 N2 121.57(15)
N1 C1 C2 121.35(14)
N2 C1 C2 117.08(15)
C13 C8 C9 123.18(15)
C13 C8 N2 118.13(15)
C9 C8 N2 118.68(15)

loop_
_geom_bond_atom_site_label_1
_geom_bond_atom_site_label_2
_geom_bond_distance
Cl2 Al1 2.1071(7)
Cl3 Al1 2.1469(7)
Al1 N1 1.8735(15)
Al1 Cl1 2.1263(7)
N1 C1 1.316(2)
C2 C7 1.386(2)
C2 C3 1.392(2)
C2 C1 1.481(2)
C4 C5 1.381(3)
C4 C3 1.389(3)
C13 C12 1.391(2)
C13 C8 1.401(2)
C13 C14 1.524(3)
C6 C7 1.379(2)
C6 C5 1.380(3)
C17 C9 1.519(2)
C17 C19 1.523(3)
C17 C18 1.526(3)
C11 C10 1.375(3)
C11 C12 1.382(3)
C10 C9 1.395(2)
C9 C8 1.401(2)
C15 C14 1.531(3)
C16 C14 1.531(3)
N2 C1 1.327(2)
N2 C8 1.442(2)
